data_7717783
loop_
_publ_author_name
'Holzhauer, Laura'
'Shekhovtsev, Vitalii'
'Bruschi, Cecilia'
'Gunther, Mathis'
'Fuhr, Olaf'
'Hodapp, Patrick PH'
'Bizzarri, Claudia'
'Wenzel, Wolfgang'
'Jung, Nicole'
'Braese, Stefan'

_publ_section_title
;
 Identification of novel triazolylquinoxaline-based metal complexes
 supported by experimental and virtual screenings
;
_journal_name_full 'Dalton Transactions'
_journal_paper_doi 10.1039/D4DT02068E
_journal_year 2025
_chemical_formula_moiety 'C54 H44 Cu N6 O P2, 2(C H2 Cl2), B F4'
_chemical_formula_sum 'C56 H48 B Cl4 Cu F4 N6 O P2'
_chemical_formula_weight 1175.09
_space_group_crystal_system triclinic
_space_group_IT_number 2
_space_group_name_Hall '-P 1'
_space_group_name_H-M_alt 'P -1'
_atom_sites_solution_hydrogens geom
_atom_sites_solution_primary dual
_audit_creation_date 2024-09-20
_audit_creation_method
;
Olex2 1.5
(compiled 2024.02.16 svn.r378c4104 for OlexSys, GUI svn.r6928)
;
_audit_update_record
;
2024-09-20 deposited with the CCDC.	2024-12-10 downloaded from the CCDC.
;
_cell_angle_alpha 72.199(3)
_cell_angle_beta 75.098(2)
_cell_angle_gamma 75.758(3)
_cell_formula_units_Z 2
_cell_length_a 12.3988(3)
_cell_length_b 14.5898(6)
_cell_length_c 16.7999(4)
_cell_measurement_reflns_used 27197
_cell_measurement_temperature 150
_cell_measurement_theta_max 64.36
_cell_measurement_theta_min 2.45
_cell_volume 2749.55(16)
_computing_cell_refinement
;
X-Area Recipe 1.36.0.0 (STOE, 2020)
;
_computing_data_collection
;
X-Area Pilatus3_SV 1.31.170.0 (STOE, 2020)
;
_computing_data_reduction
;
X-Area Integrate 1.78.3.0 (STOE, 2020)
X-Area LANA 1.83.8.0 (STOE, 2020)
;
_computing_molecular_graphics 'Olex2 1.5 (Dolomanov et al., 2009)'
_computing_publication_material
;
STOE & Cie GmbH, X-Area, software package for collecting single-crystal or
multi-domain crystal data on STOE area-detector diffractometers, for image 
processing, for the correction and scaling of reflection intensities and 
for outlier rejection, version 1.90, Darmstadt 2020
;
_computing_structure_refinement 'SHELXL 2018/3 (Sheldrick, 2015)'
_computing_structure_solution 'SHELXT  (Sheldrick, 2015)'
_diffrn_ambient_temperature 150
_diffrn_detector 'Eiger R 4M'
_diffrn_detector_area_resol_mean 13.33
_diffrn_detector_type DECTRIS
_diffrn_measured_fraction_theta_full 0.972
_diffrn_measured_fraction_theta_max 0.960
_diffrn_measurement_details
;
 1431 frames, detector distance = 80 mm
;
_diffrn_measurement_device 'Eulerian 4-circle diffractometer'
_diffrn_measurement_device_type 'Stoe StadiVari'
_diffrn_measurement_method 'rotation method, \w scans'
_diffrn_radiation_collimation '1.2 0.6 mm diameter'
_diffrn_radiation_monochromator 'Graded multilayer mirror'
_diffrn_radiation_polarisn_norm 0
_diffrn_radiation_probe x-ray
_diffrn_radiation_type 'Ga K\a'
_diffrn_radiation_wavelength 1.34143
_diffrn_reflns_av_R_equivalents 0.0321
_diffrn_reflns_av_unetI/netI 0.0409
_diffrn_reflns_Laue_measured_fraction_full 0.972
_diffrn_reflns_Laue_measured_fraction_max 0.960
_diffrn_reflns_limit_h_max 16
_diffrn_reflns_limit_h_min -14
_diffrn_reflns_limit_k_max 16
_diffrn_reflns_limit_k_min -19
_diffrn_reflns_limit_l_max 22
_diffrn_reflns_limit_l_min -20
_diffrn_reflns_number 32177
_diffrn_reflns_point_group_measured_fraction_full 0.972
_diffrn_reflns_point_group_measured_fraction_max 0.960
_diffrn_reflns_theta_full 53.597
_diffrn_reflns_theta_max 62.585
_diffrn_reflns_theta_min 2.451
_diffrn_source 'Metal Jet D2+'
_diffrn_source_current 3.57
_diffrn_source_power 0.250
_diffrn_source_target Ga
_diffrn_source_type 'Metal Jet D2+'
_diffrn_source_voltage 70
_exptl_absorpt_coefficient_mu 4.016
_exptl_absorpt_correction_T_max 1.0000
_exptl_absorpt_correction_T_min 0.0645
_exptl_absorpt_correction_type multi-scan
_exptl_absorpt_process_details
;
STOE LANA, absorption correction by scaling of reflection intensities.
J. Koziskova, F. Hahn, J. Richter, J. Kozisek, "Comparison of different
absorption corrections on the model structure of tetrakis(\m~2~-acetato)-
diaqua-di-copper(II)", Acta Chimica Slovaca, vol. 9, no. 2, 2016, pp. 136 - 140.
;
_exptl_crystal_colour orange
_exptl_crystal_colour_primary orange
_exptl_crystal_density_diffrn 1.419
_exptl_crystal_density_method 'not measured'
_exptl_crystal_description plate
_exptl_crystal_F_000 1204
_exptl_crystal_size_max 0.16
_exptl_crystal_size_mid 0.14
_exptl_crystal_size_min 0.03
_refine_diff_density_max 1.800
_refine_diff_density_min -1.254
_refine_diff_density_rms 0.086
_refine_ls_extinction_method none
_refine_ls_goodness_of_fit_ref 1.067
_refine_ls_hydrogen_treatment constr
_refine_ls_matrix_type full
_refine_ls_number_parameters 678
_refine_ls_number_reflns 12814
_refine_ls_number_restraints 0
_refine_ls_restrained_S_all 1.067
_refine_ls_R_factor_all 0.0891
_refine_ls_R_factor_gt 0.0668
_refine_ls_shift/su_max 0.001
_refine_ls_shift/su_mean 0.000
_refine_ls_structure_factor_coef Fsqd
_refine_ls_weighting_details 'w=1/[\s^2^(Fo^2^)+(0.1253P)^2^+1.4158P] where P=(Fo^2^+2Fc^2^)/3'
_refine_ls_weighting_scheme calc
_refine_ls_wR_factor_gt 0.1895
_refine_ls_wR_factor_ref 0.2053
_reflns_Friedel_coverage 0.000
_reflns_number_gt 9545
_reflns_number_total 12814
_reflns_threshold_expression 'I > 2\s(I)'
_cod_data_source_file d4dt02068e3.cif
_cod_data_source_block cl2
_cod_database_code 7717783
_shelx_shelxl_version_number 2018/3
_shelx_space_group_comment
;
The symmetry employed for this shelxl refinement is uniquely defined
by the following loop, which should always be used as a source of
symmetry information in preference to the above space-group names.
They are only intended as comments.
;
_olex2_refinement_description
;
1. Fixed Uiso
 At 1.2 times of:
  All C(H) groups, All C(H,H) groups
 At 1.5 times of:
  All C(H,H,H) groups
2.a Secondary CH2 refined with riding coordinates:
 C55(H55A,H55B), C56(H56A,H56B)
2.b Aromatic/amide H refined with riding coordinates:
 C3(H3), C4(H4), C5(H5), C6(H6), C8(H8), C9(H9), C12(H12), C13(H13), C15(H15),
 C16(H16), C20(H20), C21(H21), C22(H22), C23(H23), C24(H24), C26(H26), C27(H27),
  C28(H28), C29(H29), C30(H30), C33(H33), C34(H34), C35(H35), C36(H36),
 C39(H39), C40(H40), C41(H41), C42(H42), C44(H44), C45(H45), C46(H46), C47(H47),
  C48(H48), C50(H50), C51(H51), C52(H52), C53(H53), C54(H54)
2.c Idealised Me refined as rotating group:
 C17(H17A,H17B,H17C), C18(H18A,H18B,H18C)
;
_olex2_submission_special_instructions 'No special instructions were received'

loop_
_space_group_symop_operation_xyz
'x, y, z'
'-x, -y, -z'

loop_
_atom_site_label
_atom_site_type_symbol
_atom_site_fract_x
_atom_site_fract_y
_atom_site_fract_z
_atom_site_U_iso_or_equiv
_atom_site_adp_type
_atom_site_occupancy
_atom_site_site_symmetry_order
_atom_site_calc_flag
_atom_site_refinement_flags_posn
_atom_site_refinement_flags_adp
_atom_site_refinement_flags_occupancy
_atom_site_disorder_assembly
_atom_site_disorder_group
Cu1 Cu 0.75741(4) 0.22669(3) 0.72369(3) 0.02717(14) Uani 1 1 d . . . . .
P1 P 0.69657(6) 0.13182(6) 0.66994(5) 0.02673(17) Uani 1 1 d . . . . .
P2 P 0.85633(6) 0.33605(6) 0.62237(5) 0.02709(17) Uani 1 1 d . . . . .
O1 O 0.67273(18) 0.31717(16) 0.54232(14) 0.0295(4) Uani 1 1 d . . . . .
N1 N 0.6798(2) 0.3014(2) 0.81552(16) 0.0311(5) Uani 1 1 d . . . . .
N2 N 0.6150(4) 0.4149(3) 0.9346(2) 0.0584(10) Uani 1 1 d . . . . .
N3 N 0.8390(2) 0.2205(2) 0.87221(17) 0.0327(6) Uani 1 1 d . . . . .
N4 N 0.8657(2) 0.1710(2) 0.81101(17) 0.0320(6) Uani 1 1 d . . . . .
N5 N 0.9612(2) 0.1108(2) 0.81951(17) 0.0337(6) Uani 1 1 d . . . . .
N6 N 1.3928(4) -0.1359(4) 0.9878(3) 0.0842(17) Uani 1 1 d . . . . .
C1 C 0.5824(3) 0.3703(2) 0.8158(2) 0.0350(7) Uani 1 1 d . . . . .
C2 C 0.5500(4) 0.4274(3) 0.8752(2) 0.0450(9) Uani 1 1 d . . . . .
C3 C 0.4505(4) 0.4970(3) 0.8749(3) 0.0591(12) Uani 1 1 d . . . . .
H3 H 0.428518 0.535461 0.914854 0.071 Uiso 1 1 calc R U . . .
C4 C 0.3839(4) 0.5101(3) 0.8169(3) 0.0609(12) Uani 1 1 d . . . . .
H4 H 0.316017 0.557704 0.816694 0.073 Uiso 1 1 calc R U . . .
C5 C 0.4168(4) 0.4527(3) 0.7577(3) 0.0526(10) Uani 1 1 d . . . . .
H5 H 0.369889 0.461429 0.718303 0.063 Uiso 1 1 calc R U . . .
C6 C 0.5145(3) 0.3850(3) 0.7559(2) 0.0402(8) Uani 1 1 d . . . . .
H6 H 0.536682 0.348134 0.714707 0.048 Uiso 1 1 calc R U . . .
C7 C 0.7384(3) 0.2914(3) 0.8735(2) 0.0352(7) Uani 1 1 d . . . . .
C8 C 0.7078(4) 0.3483(3) 0.9331(3) 0.0519(10) Uani 1 1 d . . . . .
H8 H 0.755070 0.338170 0.972649 0.062 Uiso 1 1 calc R U . . .
C9 C 0.9189(3) 0.1895(3) 0.9210(2) 0.0375(7) Uani 1 1 d . . . . .
H9 H 0.920783 0.211653 0.968163 0.045 Uiso 1 1 calc R U . . .
C10 C 0.9967(3) 0.1192(3) 0.8876(2) 0.0341(7) Uani 1 1 d . . . . .
C11 C 1.1002(3) 0.0565(3) 0.9129(2) 0.0385(8) Uani 1 1 d . . . . .
C12 C 1.1589(3) -0.0162(3) 0.8723(2) 0.0483(9) Uani 1 1 d . . . . .
H12 H 1.131478 -0.023819 0.827261 0.058 Uiso 1 1 calc R U . . .
C13 C 1.2563(4) -0.0780(4) 0.8957(3) 0.0613(13) Uani 1 1 d . . . . .
H13 H 1.294739 -0.126970 0.866701 0.074 Uiso 1 1 calc R U . . .
C14 C 1.2984(4) -0.0685(4) 0.9622(3) 0.0617(13) Uani 1 1 d . . . . .
C15 C 1.2403(4) 0.0046(4) 1.0033(3) 0.0547(11) Uani 1 1 d . . . . .
H15 H 1.267980 0.012586 1.048078 0.066 Uiso 1 1 calc R U . . .
C16 C 1.1424(3) 0.0658(3) 0.9794(2) 0.0455(9) Uani 1 1 d . . . . .
H16 H 1.103491 0.114687 1.008433 0.055 Uiso 1 1 calc R U . . .
C17 C 1.4703(6) -0.1866(8) 0.9277(4) 0.136(4) Uani 1 1 d . . . . .
H17A H 1.434603 -0.235501 0.920255 0.205 Uiso 1 1 calc R U . . .
H17B H 1.540006 -0.219152 0.949487 0.205 Uiso 1 1 calc R U . . .
H17C H 1.488817 -0.139332 0.872726 0.205 Uiso 1 1 calc R U . . .
C18 C 1.4378(5) -0.1187(5) 1.0550(4) 0.093(2) Uani 1 1 d . . . . .
H18A H 1.462123 -0.055047 1.034328 0.139 Uiso 1 1 calc R U . . .
H18B H 1.502591 -0.170500 1.068713 0.139 Uiso 1 1 calc R U . . .
H18C H 1.378154 -0.119121 1.106344 0.139 Uiso 1 1 calc R U . . .
C19 C 0.7395(3) 0.0007(2) 0.7146(2) 0.0323(6) Uani 1 1 d . . . . .
C20 C 0.8372(3) -0.0302(3) 0.7492(3) 0.0463(9) Uani 1 1 d . . . . .
H20 H 0.879054 0.016757 0.748320 0.056 Uiso 1 1 calc R U . . .
C21 C 0.8740(4) -0.1280(3) 0.7846(3) 0.0600(13) Uani 1 1 d . . . . .
H21 H 0.941056 -0.148375 0.807649 0.072 Uiso 1 1 calc R U . . .
C22 C 0.8129(4) -0.1961(3) 0.7865(3) 0.0565(12) Uani 1 1 d . . . . .
H22 H 0.837620 -0.263497 0.811696 0.068 Uiso 1 1 calc R U . . .
C23 C 0.7164(4) -0.1674(3) 0.7522(3) 0.0524(10) Uani 1 1 d . . . . .
H23 H 0.675536 -0.214920 0.752849 0.063 Uiso 1 1 calc R U . . .
C24 C 0.6788(3) -0.0682(3) 0.7164(2) 0.0388(7) Uani 1 1 d . . . . .
H24 H 0.611708 -0.048006 0.693439 0.047 Uiso 1 1 calc R U . . .
C25 C 0.5456(3) 0.1444(2) 0.6725(2) 0.0299(6) Uani 1 1 d . . . . .
C26 C 0.5057(3) 0.1410(3) 0.6034(2) 0.0357(7) Uani 1 1 d . . . . .
H26 H 0.556688 0.136820 0.551144 0.043 Uiso 1 1 calc R U . . .
C27 C 0.3908(3) 0.1439(3) 0.6115(3) 0.0428(8) Uani 1 1 d . . . . .
H27 H 0.363320 0.142105 0.564230 0.051 Uiso 1 1 calc R U . . .
C28 C 0.3157(3) 0.1493(3) 0.6872(3) 0.0428(8) Uani 1 1 d . . . . .
H28 H 0.237430 0.149940 0.692165 0.051 Uiso 1 1 calc R U . . .
C29 C 0.3545(3) 0.1538(3) 0.7555(3) 0.0501(9) Uani 1 1 d . . . . .
H29 H 0.302997 0.157977 0.807490 0.060 Uiso 1 1 calc R U . . .
C30 C 0.4693(3) 0.1521(3) 0.7482(3) 0.0440(8) Uani 1 1 d . . . . .
H30 H 0.495760 0.156158 0.795080 0.053 Uiso 1 1 calc R U . . .
C31 C 0.7618(3) 0.1514(2) 0.5573(2) 0.0293(6) Uani 1 1 d . . . . .
C32 C 0.7484(3) 0.2466(2) 0.5049(2) 0.0297(6) Uani 1 1 d . . . . .
C33 C 0.8031(3) 0.2693(3) 0.4202(2) 0.0361(7) Uani 1 1 d . . . . .
H33 H 0.790828 0.334457 0.385589 0.043 Uiso 1 1 calc R U . . .
C34 C 0.8758(3) 0.1955(3) 0.3867(2) 0.0420(8) Uani 1 1 d . . . . .
H34 H 0.914672 0.210267 0.328976 0.050 Uiso 1 1 calc R U . . .
C35 C 0.8918(3) 0.1010(3) 0.4368(2) 0.0413(8) Uani 1 1 d . . . . .
H35 H 0.942021 0.050776 0.413574 0.050 Uiso 1 1 calc R U . . .
C36 C 0.8347(3) 0.0785(3) 0.5218(2) 0.0350(7) Uani 1 1 d . . . . .
H36 H 0.845638 0.012778 0.555614 0.042 Uiso 1 1 calc R U . . .
C37 C 0.6977(3) 0.4108(2) 0.5153(2) 0.0307(6) Uani 1 1 d . . . . .
C38 C 0.7811(3) 0.4319(2) 0.5462(2) 0.0300(6) Uani 1 1 d . . . . .
C39 C 0.7976(3) 0.5285(2) 0.5218(2) 0.0367(7) Uani 1 1 d . . . . .
H39 H 0.854155 0.544892 0.541158 0.044 Uiso 1 1 calc R U . . .
C40 C 0.7321(3) 0.6011(3) 0.4693(2) 0.0428(8) Uani 1 1 d . . . . .
H40 H 0.743667 0.666786 0.453906 0.051 Uiso 1 1 calc R U . . .
C41 C 0.6513(3) 0.5792(3) 0.4397(2) 0.0419(8) Uani 1 1 d . . . . .
H41 H 0.606617 0.629495 0.404142 0.050 Uiso 1 1 calc R U . . .
C42 C 0.6346(3) 0.4828(3) 0.4618(2) 0.0366(7) Uani 1 1 d . . . . .
H42 H 0.580013 0.466756 0.440054 0.044 Uiso 1 1 calc R U . . .
C43 C 0.9101(3) 0.4039(3) 0.6746(2) 0.0340(7) Uani 1 1 d . . . . .
C44 C 0.8333(4) 0.4710(3) 0.7148(2) 0.0409(8) Uani 1 1 d . . . . .
H44 H 0.755936 0.485729 0.709715 0.049 Uiso 1 1 calc R U . . .
C45 C 0.8691(4) 0.5166(3) 0.7624(3) 0.0534(10) Uani 1 1 d . . . . .
H45 H 0.816293 0.562583 0.789459 0.064 Uiso 1 1 calc R U . . .
C46 C 0.9805(5) 0.4954(4) 0.7706(3) 0.0660(13) Uani 1 1 d . . . . .
H46 H 1.004936 0.527455 0.802407 0.079 Uiso 1 1 calc R U . . .
C47 C 1.0573(5) 0.4271(5) 0.7321(4) 0.0720(15) Uani 1 1 d . . . . .
H47 H 1.134274 0.411930 0.738287 0.086 Uiso 1 1 calc R U . . .
C48 C 1.0222(3) 0.3808(4) 0.6847(3) 0.0493(9) Uani 1 1 d . . . . .
H48 H 1.074827 0.333383 0.659180 0.059 Uiso 1 1 calc R U . . .
C49 C 0.9814(3) 0.2795(2) 0.5580(2) 0.0285(6) Uani 1 1 d . . . . .
C50 C 1.0217(3) 0.3217(2) 0.4721(2) 0.0329(7) Uani 1 1 d . . . . .
H50 H 0.983686 0.383707 0.444373 0.040 Uiso 1 1 calc R U . . .
C51 C 1.1169(3) 0.2736(3) 0.4272(2) 0.0422(8) Uani 1 1 d . . . . .
H51 H 1.143318 0.302073 0.368533 0.051 Uiso 1 1 calc R U . . .
C52 C 1.1742(3) 0.1836(3) 0.4678(3) 0.0415(8) Uani 1 1 d . . . . .
H52 H 1.240694 0.151518 0.437172 0.050 Uiso 1 1 calc R U . . .
C53 C 1.1349(3) 0.1412(3) 0.5518(2) 0.0374(7) Uani 1 1 d . . . . .
H53 H 1.173581 0.079357 0.579220 0.045 Uiso 1 1 calc R U . . .
C54 C 1.0382(3) 0.1884(3) 0.5972(2) 0.0338(7) Uani 1 1 d . . . . .
H54 H 1.010833 0.158330 0.655326 0.041 Uiso 1 1 calc R U . . .
Cl1 Cl 0.5249(2) 0.69845(17) 0.63125(15) 0.1350(9) Uani 1 1 d . . . . .
Cl2 Cl 0.41281(19) 0.88870(15) 0.65545(16) 0.1121(6) Uani 1 1 d . . . . .
C55 C 0.4087(6) 0.7643(5) 0.6861(5) 0.0862(18) Uani 1 1 d . . . . .
H55A H 0.407441 0.738955 0.748070 0.103 Uiso 1 1 calc R U . . .
H55B H 0.338080 0.754503 0.675246 0.103 Uiso 1 1 calc R U . . .
Cl3 Cl -0.2229(4) 0.5764(3) 0.96362(14) 0.224(2) Uani 1 1 d . . . . .
Cl4 Cl -0.2318(3) 0.69758(18) 1.07142(18) 0.1389(9) Uani 1 1 d . . . . .
C56 C -0.1521(9) 0.6054(7) 1.0239(7) 0.134(3) Uani 1 1 d . . . . .
H56A H -0.081481 0.626782 0.987555 0.161 Uiso 1 1 calc R U . . .
H56B H -0.130503 0.546271 1.068908 0.161 Uiso 1 1 calc R U . . .
F1 F 0.0497(3) 0.7409(3) 0.9264(2) 0.0860(10) Uani 1 1 d . . . . .
F2 F 0.2406(4) 0.6852(3) 0.8870(3) 0.1116(15) Uani 1 1 d . . . . .
F3 F 0.1450(5) 0.7966(4) 0.7990(3) 0.1270(16) Uani 1 1 d . . . . .
F4 F 0.1096(4) 0.6484(3) 0.8317(3) 0.0990(12) Uani 1 1 d . . . . .
B1 B 0.1349(6) 0.7063(5) 0.8686(4) 0.074(2) Uani 1 1 d . . . . .

loop_
_atom_site_aniso_label
_atom_site_aniso_U_11
_atom_site_aniso_U_22
_atom_site_aniso_U_33
_atom_site_aniso_U_23
_atom_site_aniso_U_13
_atom_site_aniso_U_12
Cu1 0.0273(2) 0.0324(2) 0.0249(2) -0.01080(18) -0.00390(17) -0.00790(18)
P1 0.0228(4) 0.0306(4) 0.0296(4) -0.0120(3) -0.0041(3) -0.0057(3)
P2 0.0241(4) 0.0313(4) 0.0277(4) -0.0083(3) -0.0052(3) -0.0076(3)
O1 0.0259(10) 0.0319(11) 0.0317(10) -0.0119(9) -0.0040(9) -0.0041(8)
N1 0.0352(14) 0.0328(13) 0.0267(12) -0.0115(10) -0.0031(11) -0.0074(11)
N2 0.070(2) 0.063(2) 0.0503(19) -0.0361(18) -0.0175(18) 0.0055(19)
N3 0.0380(15) 0.0376(14) 0.0262(12) -0.0110(11) -0.0084(11) -0.0081(12)
N4 0.0364(14) 0.0330(13) 0.0286(12) -0.0098(11) -0.0089(11) -0.0049(11)
N5 0.0345(14) 0.0374(14) 0.0301(13) -0.0068(11) -0.0101(11) -0.0065(11)
N6 0.044(2) 0.123(4) 0.052(2) 0.014(2) -0.0116(18) 0.003(2)
C1 0.0388(18) 0.0347(16) 0.0320(15) -0.0134(13) -0.0036(13) -0.0050(14)
C2 0.052(2) 0.047(2) 0.0391(18) -0.0236(16) -0.0058(16) -0.0018(17)
C3 0.064(3) 0.056(2) 0.057(2) -0.033(2) -0.006(2) 0.007(2)
C4 0.062(3) 0.054(2) 0.058(3) -0.025(2) -0.011(2) 0.016(2)
C5 0.048(2) 0.059(2) 0.050(2) -0.0217(19) -0.0160(18) 0.0100(19)
C6 0.0408(19) 0.0421(18) 0.0385(17) -0.0186(15) -0.0052(15) -0.0015(15)
C7 0.0420(18) 0.0379(17) 0.0284(15) -0.0131(13) -0.0071(14) -0.0063(14)
C8 0.059(3) 0.063(3) 0.042(2) -0.0303(19) -0.0163(19) 0.003(2)
C9 0.0408(19) 0.0477(19) 0.0282(15) -0.0085(14) -0.0117(14) -0.0121(15)
C10 0.0349(17) 0.0415(17) 0.0262(14) -0.0031(13) -0.0072(13) -0.0134(14)
C11 0.0343(17) 0.051(2) 0.0275(15) 0.0012(14) -0.0070(13) -0.0157(15)
C12 0.042(2) 0.064(3) 0.0328(17) -0.0062(17) -0.0080(15) -0.0050(18)
C13 0.045(2) 0.076(3) 0.040(2) 0.000(2) -0.0030(18) 0.006(2)
C14 0.034(2) 0.089(3) 0.041(2) 0.016(2) -0.0099(17) -0.011(2)
C15 0.046(2) 0.076(3) 0.0389(19) 0.010(2) -0.0183(18) -0.026(2)
C16 0.044(2) 0.059(2) 0.0354(17) 0.0008(16) -0.0128(16) -0.0233(18)
C17 0.062(4) 0.202(9) 0.060(3) 0.014(4) 0.002(3) 0.056(5)
C18 0.064(3) 0.094(4) 0.105(5) 0.042(4) -0.054(3) -0.035(3)
C19 0.0297(16) 0.0366(16) 0.0297(15) -0.0133(13) -0.0024(12) -0.0020(13)
C20 0.045(2) 0.044(2) 0.056(2) -0.0258(18) -0.0219(18) 0.0091(16)
C21 0.069(3) 0.055(3) 0.057(3) -0.026(2) -0.031(2) 0.022(2)
C22 0.076(3) 0.037(2) 0.043(2) -0.0100(16) -0.005(2) 0.008(2)
C23 0.058(3) 0.0365(19) 0.053(2) -0.0091(17) 0.004(2) -0.0091(18)
C24 0.0365(18) 0.0334(16) 0.0419(18) -0.0085(14) 0.0002(15) -0.0081(14)
C25 0.0265(15) 0.0297(14) 0.0359(15) -0.0113(12) -0.0066(12) -0.0055(12)
C26 0.0304(16) 0.0422(18) 0.0368(16) -0.0088(14) -0.0087(13) -0.0103(14)
C27 0.0318(18) 0.049(2) 0.050(2) -0.0072(17) -0.0169(16) -0.0096(15)
C28 0.0244(16) 0.0455(19) 0.057(2) -0.0078(17) -0.0103(15) -0.0087(14)
C29 0.0318(19) 0.065(3) 0.055(2) -0.025(2) 0.0023(17) -0.0111(17)
C30 0.0312(17) 0.063(2) 0.0437(19) -0.0265(18) -0.0011(15) -0.0106(16)
C31 0.0243(14) 0.0385(16) 0.0307(14) -0.0155(13) -0.0051(12) -0.0078(12)
C32 0.0238(14) 0.0402(16) 0.0311(14) -0.0161(13) -0.0072(12) -0.0064(12)
C33 0.0377(18) 0.0435(18) 0.0311(15) -0.0127(14) -0.0058(13) -0.0116(14)
C34 0.0376(19) 0.057(2) 0.0359(17) -0.0225(16) 0.0023(14) -0.0142(16)
C35 0.0350(18) 0.050(2) 0.0424(18) -0.0254(16) 0.0007(15) -0.0068(15)
C36 0.0307(16) 0.0405(17) 0.0393(17) -0.0196(14) -0.0035(13) -0.0083(13)
C37 0.0269(15) 0.0325(15) 0.0322(15) -0.0110(12) -0.0041(12) -0.0029(12)
C38 0.0274(15) 0.0310(15) 0.0305(14) -0.0075(12) -0.0051(12) -0.0045(12)
C39 0.0365(18) 0.0336(16) 0.0397(17) -0.0069(14) -0.0074(14) -0.0093(14)
C40 0.046(2) 0.0313(16) 0.0437(19) -0.0036(14) -0.0048(16) -0.0062(15)
C41 0.0368(18) 0.0373(18) 0.0427(19) -0.0027(15) -0.0111(15) 0.0027(15)
C42 0.0305(16) 0.0412(18) 0.0369(17) -0.0092(14) -0.0080(13) -0.0039(14)
C43 0.0348(17) 0.0409(17) 0.0300(15) -0.0098(13) -0.0047(13) -0.0147(14)
C44 0.048(2) 0.0373(17) 0.0401(18) -0.0141(15) -0.0045(16) -0.0125(15)
C45 0.075(3) 0.049(2) 0.045(2) -0.0221(18) -0.004(2) -0.021(2)
C46 0.080(3) 0.082(3) 0.061(3) -0.036(3) -0.018(3) -0.034(3)
C47 0.056(3) 0.112(4) 0.076(3) -0.047(3) -0.020(3) -0.030(3)
C48 0.038(2) 0.072(3) 0.052(2) -0.030(2) -0.0091(17) -0.0169(18)
C49 0.0241(14) 0.0328(15) 0.0320(14) -0.0102(12) -0.0060(12) -0.0086(12)
C50 0.0323(16) 0.0347(16) 0.0345(16) -0.0118(13) -0.0040(13) -0.0101(13)
C51 0.046(2) 0.046(2) 0.0341(17) -0.0116(15) 0.0014(15) -0.0143(16)
C52 0.0332(18) 0.0445(19) 0.051(2) -0.0229(17) -0.0010(15) -0.0092(15)
C53 0.0306(16) 0.0377(17) 0.0474(19) -0.0156(15) -0.0102(15) -0.0042(13)
C54 0.0289(16) 0.0385(17) 0.0363(16) -0.0102(13) -0.0091(13) -0.0069(13)
Cl1 0.1419(19) 0.1106(14) 0.1129(15) -0.0338(12) 0.0476(14) -0.0213(13)
Cl2 0.1126(14) 0.0962(12) 0.1463(17) -0.0380(12) -0.0318(13) -0.0382(10)
C55 0.075(4) 0.101(5) 0.097(4) -0.043(4) -0.005(3) -0.033(3)
Cl3 0.418(6) 0.243(4) 0.0696(11) -0.0576(16) 0.048(2) -0.247(4)
Cl4 0.175(2) 0.1080(15) 0.149(2) -0.0683(14) 0.0092(17) -0.0521(15)
C56 0.162(9) 0.099(6) 0.147(8) -0.064(6) 0.015(7) -0.042(6)
F1 0.082(2) 0.114(3) 0.0691(19) -0.0536(19) -0.0034(16) -0.0053(19)
F2 0.094(3) 0.139(3) 0.131(3) -0.091(3) -0.062(3) 0.038(2)
F3 0.129(4) 0.168(5) 0.090(3) -0.026(3) -0.031(3) -0.039(3)
F4 0.127(3) 0.100(3) 0.102(3) -0.063(2) -0.048(2) -0.004(2)
B1 0.082(4) 0.083(4) 0.067(3) -0.049(3) -0.050(3) 0.040(3)

loop_
_atom_type_symbol
_atom_type_description
_atom_type_scat_dispersion_real
_atom_type_scat_dispersion_imag
_atom_type_scat_source
C C 0.0137 0.0067 'International Tables Vol C Tables 4.2.6.8 and 6.1.1.4'
H H 0.0000 0.0000 'International Tables Vol C Tables 4.2.6.8 and 6.1.1.4'
B B 0.0070 0.0029 'International Tables Vol C Tables 4.2.6.8 and 6.1.1.4'
Cl Cl 0.3281 0.5435 'International Tables Vol C Tables 4.2.6.8 and 6.1.1.4'
Cu Cu -2.7974 3.6876 'International Tables Vol C Tables 4.2.6.8 and 6.1.1.4'
F F 0.0583 0.0400 'International Tables Vol C Tables 4.2.6.8 and 6.1.1.4'
N N 0.0241 0.0134 'International Tables Vol C Tables 4.2.6.8 and 6.1.1.4'
O O 0.0389 0.0241 'International Tables Vol C Tables 4.2.6.8 and 6.1.1.4'
P P 0.2543 0.3332 'International Tables Vol C Tables 4.2.6.8 and 6.1.1.4'

loop_
_geom_angle_atom_site_label_1
_geom_angle_atom_site_label_2
_geom_angle_atom_site_label_3
_geom_angle
_geom_angle_site_symmetry_1
_geom_angle_site_symmetry_3
_geom_angle_publ_flag
P1 Cu1 P2 113.15(3) . . ?
N1 Cu1 P1 132.32(8) . . ?
N1 Cu1 P2 102.62(8) . . ?
N1 Cu1 N4 77.74(11) . . ?
N4 Cu1 P1 122.81(8) . . ?
N4 Cu1 P2 100.32(8) . . ?
C19 P1 Cu1 114.53(11) . . ?
C19 P1 C25 103.00(15) . . ?
C25 P1 Cu1 120.88(11) . . ?
C31 P1 Cu1 108.41(10) . . ?
C31 P1 C19 104.13(15) . . ?
C31 P1 C25 104.27(14) . . ?
C38 P2 Cu1 118.35(11) . . ?
C38 P2 C43 103.80(15) . . ?
C43 P2 Cu1 109.09(11) . . ?
C49 P2 Cu1 113.78(11) . . ?
C49 P2 C38 105.43(14) . . ?
C49 P2 C43 105.20(15) . . ?
C37 O1 C32 116.8(2) . . ?
C1 N1 Cu1 127.1(2) . . ?
C7 N1 Cu1 115.8(2) . . ?
C7 N1 C1 116.4(3) . . ?
C8 N2 C2 117.3(3) . . ?
N4 N3 C7 117.1(3) . . ?
C9 N3 N4 110.1(3) . . ?
C9 N3 C7 132.8(3) . . ?
N3 N4 Cu1 112.4(2) . . ?
N5 N4 Cu1 139.1(2) . . ?
N5 N4 N3 107.8(2) . . ?
N4 N5 C10 109.0(3) . . ?
C14 N6 C17 119.0(5) . . ?
C14 N6 C18 116.3(6) . . ?
C17 N6 C18 118.6(5) . . ?
N1 C1 C2 120.5(3) . . ?
N1 C1 C6 119.8(3) . . ?
C6 C1 C2 119.7(3) . . ?
N2 C2 C1 121.1(3) . . ?
N2 C2 C3 119.1(4) . . ?
C3 C2 C1 119.8(4) . . ?
C2 C3 H3 119.9 . . ?
C4 C3 C2 120.2(4) . . ?
C4 C3 H3 119.9 . . ?
C3 C4 H4 120.2 . . ?
C3 C4 C5 119.7(4) . . ?
C5 C4 H4 120.2 . . ?
C4 C5 H5 119.4 . . ?
C6 C5 C4 121.2(4) . . ?
C6 C5 H5 119.4 . . ?
C1 C6 H6 120.3 . . ?
C5 C6 C1 119.3(3) . . ?
C5 C6 H6 120.3 . . ?
N1 C7 N3 115.9(3) . . ?
N1 C7 C8 124.0(3) . . ?
N3 C7 C8 120.1(3) . . ?
N2 C8 C7 120.6(4) . . ?
N2 C8 H8 119.7 . . ?
C7 C8 H8 119.7 . . ?
N3 C9 H9 127.4 . . ?
N3 C9 C10 105.1(3) . . ?
C10 C9 H9 127.4 . . ?
N5 C10 C11 120.0(3) . . ?
C9 C10 N5 108.0(3) . . ?
C9 C10 C11 132.0(3) . . ?
C12 C11 C10 120.3(3) . . ?
C12 C11 C16 117.9(4) . . ?
C16 C11 C10 121.8(4) . . ?
C11 C12 H12 119.1 . . ?
C13 C12 C11 121.7(4) . . ?
C13 C12 H12 119.1 . . ?
C12 C13 H13 119.9 . . ?
C12 C13 C14 120.3(5) . . ?
C14 C13 H13 119.9 . . ?
N6 C14 C13 118.8(5) . . ?
C15 C14 N6 122.6(5) . . ?
C15 C14 C13 118.5(4) . . ?
C14 C15 H15 119.7 . . ?
C16 C15 C14 120.6(4) . . ?
C16 C15 H15 119.7 . . ?
C11 C16 H16 119.5 . . ?
C15 C16 C11 121.0(4) . . ?
C15 C16 H16 119.5 . . ?
N6 C17 H17A 109.5 . . ?
N6 C17 H17B 109.5 . . ?
N6 C17 H17C 109.5 . . ?
H17A C17 H17B 109.5 . . ?
H17A C17 H17C 109.5 . . ?
H17B C17 H17C 109.5 . . ?
N6 C18 H18A 109.5 . . ?
N6 C18 H18B 109.5 . . ?
N6 C18 H18C 109.5 . . ?
H18A C18 H18B 109.5 . . ?
H18A C18 H18C 109.5 . . ?
H18B C18 H18C 109.5 . . ?
C20 C19 P1 117.8(3) . . ?
C24 C19 P1 123.0(3) . . ?
C24 C19 C20 119.2(3) . . ?
C19 C20 H20 119.6 . . ?
C21 C20 C19 120.8(4) . . ?
C21 C20 H20 119.6 . . ?
C20 C21 H21 120.2 . . ?
C20 C21 C22 119.7(4) . . ?
C22 C21 H21 120.2 . . ?
C21 C22 H22 119.7 . . ?
C21 C22 C23 120.6(4) . . ?
C23 C22 H22 119.7 . . ?
C22 C23 H23 120.1 . . ?
C22 C23 C24 119.8(4) . . ?
C24 C23 H23 120.1 . . ?
C19 C24 C23 119.9(4) . . ?
C19 C24 H24 120.1 . . ?
C23 C24 H24 120.1 . . ?
C26 C25 P1 122.2(3) . . ?
C26 C25 C30 119.5(3) . . ?
C30 C25 P1 118.2(3) . . ?
C25 C26 H26 120.3 . . ?
C27 C26 C25 119.4(3) . . ?
C27 C26 H26 120.3 . . ?
C26 C27 H27 119.5 . . ?
C28 C27 C26 121.0(3) . . ?
C28 C27 H27 119.5 . . ?
C27 C28 H28 120.1 . . ?
C29 C28 C27 119.8(3) . . ?
C29 C28 H28 120.1 . . ?
C28 C29 H29 120.0 . . ?
C28 C29 C30 120.0(4) . . ?
C30 C29 H29 120.0 . . ?
C25 C30 H30 119.9 . . ?
C29 C30 C25 120.3(4) . . ?
C29 C30 H30 119.9 . . ?
C32 C31 P1 118.5(2) . . ?
C36 C31 P1 123.7(3) . . ?
C36 C31 C32 117.5(3) . . ?
C31 C32 O1 115.7(3) . . ?
C33 C32 O1 122.0(3) . . ?
C33 C32 C31 122.2(3) . . ?
C32 C33 H33 120.4 . . ?
C34 C33 C32 119.1(3) . . ?
C34 C33 H33 120.4 . . ?
C33 C34 H34 119.9 . . ?
C35 C34 C33 120.2(3) . . ?
C35 C34 H34 119.9 . . ?
C34 C35 H35 119.8 . . ?
C34 C35 C36 120.4(3) . . ?
C36 C35 H35 119.8 . . ?
C31 C36 C35 120.7(3) . . ?
C31 C36 H36 119.7 . . ?
C35 C36 H36 119.7 . . ?
O1 C37 C38 119.9(3) . . ?
C42 C37 O1 118.6(3) . . ?
C42 C37 C38 121.4(3) . . ?
C37 C38 P2 119.9(2) . . ?
C39 C38 P2 122.2(3) . . ?
C39 C38 C37 117.7(3) . . ?
C38 C39 H39 119.7 . . ?
C40 C39 C38 120.7(3) . . ?
C40 C39 H39 119.7 . . ?
C39 C40 H40 119.6 . . ?
C41 C40 C39 120.8(3) . . ?
C41 C40 H40 119.6 . . ?
C40 C41 H41 120.2 . . ?
C40 C41 C42 119.7(3) . . ?
C42 C41 H41 120.2 . . ?
C37 C42 C41 119.7(3) . . ?
C37 C42 H42 120.1 . . ?
C41 C42 H42 120.1 . . ?
C44 C43 P2 118.7(3) . . ?
C48 C43 P2 121.5(3) . . ?
C48 C43 C44 119.2(3) . . ?
C43 C44 H44 119.8 . . ?
C45 C44 C43 120.4(4) . . ?
C45 C44 H44 119.8 . . ?
C44 C45 H45 119.9 . . ?
C46 C45 C44 120.3(4) . . ?
C46 C45 H45 119.9 . . ?
C45 C46 H46 120.1 . . ?
C45 C46 C47 119.9(4) . . ?
C47 C46 H46 120.1 . . ?
C46 C47 H47 119.8 . . ?
C46 C47 C48 120.3(4) . . ?
C48 C47 H47 119.8 . . ?
C43 C48 C47 119.9(4) . . ?
C43 C48 H48 120.0 . . ?
C47 C48 H48 120.0 . . ?
C50 C49 P2 123.7(2) . . ?
C54 C49 P2 117.4(2) . . ?
C54 C49 C50 118.9(3) . . ?
C49 C50 H50 119.9 . . ?
C51 C50 C49 120.2(3) . . ?
C51 C50 H50 119.9 . . ?
C50 C51 H51 119.9 . . ?
C50 C51 C52 120.2(3) . . ?
C52 C51 H51 119.9 . . ?
C51 C52 H52 120.0 . . ?
C53 C52 C51 120.1(3) . . ?
C53 C52 H52 120.0 . . ?
C52 C53 H53 119.9 . . ?
C52 C53 C54 120.1(3) . . ?
C54 C53 H53 119.9 . . ?
C49 C54 H54 119.8 . . ?
C53 C54 C49 120.5(3) . . ?
C53 C54 H54 119.8 . . ?
Cl1 C55 Cl2 111.9(4) . . ?
Cl1 C55 H55A 109.2 . . ?
Cl1 C55 H55B 109.2 . . ?
Cl2 C55 H55A 109.2 . . ?
Cl2 C55 H55B 109.2 . . ?
H55A C55 H55B 107.9 . . ?
Cl3 C56 Cl4 112.8(7) . . ?
Cl3 C56 H56A 109.0 . . ?
Cl3 C56 H56B 109.0 . . ?
Cl4 C56 H56A 109.0 . . ?
Cl4 C56 H56B 109.0 . . ?
H56A C56 H56B 107.8 . . ?
F1 B1 F2 115.7(4) . . ?
F1 B1 F3 100.6(4) . . ?
F2 B1 F3 99.6(6) . . ?
F4 B1 F1 115.6(6) . . ?
F4 B1 F2 118.0(4) . . ?
F4 B1 F3 102.6(4) . . ?

loop_
_geom_bond_atom_site_label_1
_geom_bond_atom_site_label_2
_geom_bond_distance
_geom_bond_site_symmetry_2
_geom_bond_publ_flag
Cu1 P1 2.2201(9) . ?
Cu1 P2 2.2750(9) . ?
Cu1 N1 2.059(3) . ?
Cu1 N4 2.088(3) . ?
P1 C19 1.825(3) . ?
P1 C25 1.826(3) . ?
P1 C31 1.820(3) . ?
P2 C38 1.828(3) . ?
P2 C43 1.830(3) . ?
P2 C49 1.819(3) . ?
O1 C32 1.397(4) . ?
O1 C37 1.387(4) . ?
N1 C1 1.369(4) . ?
N1 C7 1.312(4) . ?
N2 C2 1.381(5) . ?
N2 C8 1.312(6) . ?
N3 N4 1.360(4) . ?
N3 C7 1.412(5) . ?
N3 C9 1.352(4) . ?
N4 N5 1.301(4) . ?
N5 C10 1.374(4) . ?
N6 C14 1.399(6) . ?
N6 C17 1.448(9) . ?
N6 C18 1.489(8) . ?
C1 C2 1.409(5) . ?
C1 C6 1.407(5) . ?
C2 C3 1.392(6) . ?
C3 H3 0.9500 . ?
C3 C4 1.374(7) . ?
C4 H4 0.9500 . ?
C4 C5 1.411(6) . ?
C5 H5 0.9500 . ?
C5 C6 1.362(5) . ?
C6 H6 0.9500 . ?
C7 C8 1.413(5) . ?
C8 H8 0.9500 . ?
C9 H9 0.9500 . ?
C9 C10 1.373(5) . ?
C10 C11 1.459(5) . ?
C11 C12 1.389(6) . ?
C11 C16 1.402(5) . ?
C12 H12 0.9500 . ?
C12 C13 1.384(6) . ?
C13 H13 0.9500 . ?
C13 C14 1.403(7) . ?
C14 C15 1.396(8) . ?
C15 H15 0.9500 . ?
C15 C16 1.389(6) . ?
C16 H16 0.9500 . ?
C17 H17A 0.9800 . ?
C17 H17B 0.9800 . ?
C17 H17C 0.9800 . ?
C18 H18A 0.9800 . ?
C18 H18B 0.9800 . ?
C18 H18C 0.9800 . ?
C19 C20 1.394(5) . ?
C19 C24 1.386(5) . ?
C20 H20 0.9500 . ?
C20 C21 1.378(6) . ?
C21 H21 0.9500 . ?
C21 C22 1.379(8) . ?
C22 H22 0.9500 . ?
C22 C23 1.379(7) . ?
C23 H23 0.9500 . ?
C23 C24 1.398(5) . ?
C24 H24 0.9500 . ?
C25 C26 1.391(5) . ?
C25 C30 1.394(5) . ?
C26 H26 0.9500 . ?
C26 C27 1.388(5) . ?
C27 H27 0.9500 . ?
C27 C28 1.381(6) . ?
C28 H28 0.9500 . ?
C28 C29 1.378(6) . ?
C29 H29 0.9500 . ?
C29 C30 1.391(5) . ?
C30 H30 0.9500 . ?
C31 C32 1.395(5) . ?
C31 C36 1.394(5) . ?
C32 C33 1.386(5) . ?
C33 H33 0.9500 . ?
C33 C34 1.386(5) . ?
C34 H34 0.9500 . ?
C34 C35 1.375(6) . ?
C35 H35 0.9500 . ?
C35 C36 1.398(5) . ?
C36 H36 0.9500 . ?
C37 C38 1.403(4) . ?
C37 C42 1.379(5) . ?
C38 C39 1.393(5) . ?
C39 H39 0.9500 . ?
C39 C40 1.391(5) . ?
C40 H40 0.9500 . ?
C40 C41 1.366(6) . ?
C41 H41 0.9500 . ?
C41 C42 1.394(5) . ?
C42 H42 0.9500 . ?
C43 C44 1.392(5) . ?
C43 C48 1.390(5) . ?
C44 H44 0.9500 . ?
C44 C45 1.391(5) . ?
C45 H45 0.9500 . ?
C45 C46 1.371(7) . ?
C46 H46 0.9500 . ?
C46 C47 1.389(8) . ?
C47 H47 0.9500 . ?
C47 C48 1.391(6) . ?
C48 H48 0.9500 . ?
C49 C50 1.396(5) . ?
C49 C54 1.393(5) . ?
C50 H50 0.9500 . ?
C50 C51 1.383(5) . ?
C51 H51 0.9500 . ?
C51 C52 1.392(6) . ?
C52 H52 0.9500 . ?
C52 C53 1.369(5) . ?
C53 H53 0.9500 . ?
C53 C54 1.392(5) . ?
C54 H54 0.9500 . ?
Cl1 C55 1.739(7) . ?
Cl2 C55 1.739(7) . ?
C55 H55A 0.9900 . ?
C55 H55B 0.9900 . ?
Cl3 C56 1.696(11) . ?
Cl4 C56 1.737(9) . ?
C56 H56A 0.9900 . ?
C56 H56B 0.9900 . ?
F1 B1 1.350(7) . ?
F2 B1 1.363(7) . ?
F3 B1 1.477(9) . ?
F4 B1 1.322(7) . ?

loop_
_geom_torsion_atom_site_label_1
_geom_torsion_atom_site_label_2
_geom_torsion_atom_site_label_3
_geom_torsion_atom_site_label_4
_geom_torsion
_geom_torsion_site_symmetry_1
_geom_torsion_site_symmetry_2
_geom_torsion_site_symmetry_3
_geom_torsion_site_symmetry_4
_geom_torsion_publ_flag
Cu1 P1 C19 C20 -25.0(3) . . . . ?
Cu1 P1 C19 C24 154.2(3) . . . . ?
Cu1 P1 C25 C26 138.0(2) . . . . ?
Cu1 P1 C25 C30 -45.7(3) . . . . ?
Cu1 P1 C31 C32 -55.3(3) . . . . ?
Cu1 P1 C31 C36 117.6(3) . . . . ?
Cu1 P2 C38 C37 -37.5(3) . . . . ?
Cu1 P2 C38 C39 137.8(3) . . . . ?
Cu1 P2 C43 C44 -70.4(3) . . . . ?
Cu1 P2 C43 C48 101.0(3) . . . . ?
Cu1 P2 C49 C50 146.9(2) . . . . ?
Cu1 P2 C49 C54 -32.2(3) . . . . ?
Cu1 N1 C1 C2 -168.9(3) . . . . ?
Cu1 N1 C1 C6 10.5(5) . . . . ?
Cu1 N1 C7 N3 -8.6(4) . . . . ?
Cu1 N1 C7 C8 169.6(3) . . . . ?
Cu1 N4 N5 C10 169.7(3) . . . . ?
P1 C19 C20 C21 179.5(3) . . . . ?
P1 C19 C24 C23 -179.6(3) . . . . ?
P1 C25 C26 C27 175.3(3) . . . . ?
P1 C25 C30 C29 -174.8(3) . . . . ?
P1 C31 C32 O1 -8.1(4) . . . . ?
P1 C31 C32 C33 174.4(3) . . . . ?
P1 C31 C36 C35 -172.7(3) . . . . ?
P2 C38 C39 C40 -174.6(3) . . . . ?
P2 C43 C44 C45 173.5(3) . . . . ?
P2 C43 C48 C47 -173.5(4) . . . . ?
P2 C49 C50 C51 -179.3(3) . . . . ?
P2 C49 C54 C53 -179.7(3) . . . . ?
O1 C32 C33 C34 -179.0(3) . . . . ?
O1 C37 C38 P2 -0.2(4) . . . . ?
O1 C37 C38 C39 -175.7(3) . . . . ?
O1 C37 C42 C41 174.4(3) . . . . ?
N1 C1 C2 N2 -0.4(6) . . . . ?
N1 C1 C2 C3 -179.7(4) . . . . ?
N1 C1 C6 C5 178.9(4) . . . . ?
N1 C7 C8 N2 1.3(7) . . . . ?
N2 C2 C3 C4 -179.4(5) . . . . ?
N3 N4 N5 C10 1.2(4) . . . . ?
N3 C7 C8 N2 179.5(4) . . . . ?
N3 C9 C10 N5 0.4(4) . . . . ?
N3 C9 C10 C11 -178.0(4) . . . . ?
N4 N3 C7 N1 0.8(5) . . . . ?
N4 N3 C7 C8 -177.5(3) . . . . ?
N4 N3 C9 C10 0.3(4) . . . . ?
N4 N5 C10 C9 -1.0(4) . . . . ?
N4 N5 C10 C11 177.7(3) . . . . ?
N5 C10 C11 C12 -4.4(5) . . . . ?
N5 C10 C11 C16 176.9(3) . . . . ?
N6 C14 C15 C16 -175.6(4) . . . . ?
C1 N1 C7 N3 -179.6(3) . . . . ?
C1 N1 C7 C8 -1.4(5) . . . . ?
C1 C2 C3 C4 0.0(7) . . . . ?
C2 N2 C8 C7 -0.7(7) . . . . ?
C2 C1 C6 C5 -1.6(6) . . . . ?
C2 C3 C4 C5 0.1(8) . . . . ?
C3 C4 C5 C6 -0.9(8) . . . . ?
C4 C5 C6 C1 1.7(7) . . . . ?
C6 C1 C2 N2 -179.8(4) . . . . ?
C6 C1 C2 C3 0.8(6) . . . . ?
C7 N1 C1 C2 0.9(5) . . . . ?
C7 N1 C1 C6 -179.7(3) . . . . ?
C7 N3 N4 Cu1 7.1(4) . . . . ?
C7 N3 N4 N5 179.0(3) . . . . ?
C7 N3 C9 C10 -179.6(3) . . . . ?
C8 N2 C2 C1 0.3(7) . . . . ?
C8 N2 C2 C3 179.7(5) . . . . ?
C9 N3 N4 Cu1 -172.8(2) . . . . ?
C9 N3 N4 N5 -0.9(4) . . . . ?
C9 N3 C7 N1 -179.3(3) . . . . ?
C9 N3 C7 C8 2.4(6) . . . . ?
C9 C10 C11 C12 173.8(4) . . . . ?
C9 C10 C11 C16 -4.9(6) . . . . ?
C10 C11 C12 C13 -178.9(4) . . . . ?
C10 C11 C16 C15 179.2(3) . . . . ?
C11 C12 C13 C14 0.2(7) . . . . ?
C12 C11 C16 C15 0.4(5) . . . . ?
C12 C13 C14 N6 176.1(4) . . . . ?
C12 C13 C14 C15 -0.4(7) . . . . ?
C13 C14 C15 C16 0.7(6) . . . . ?
C14 C15 C16 C11 -0.7(6) . . . . ?
C16 C11 C12 C13 -0.2(6) . . . . ?
C17 N6 C14 C13 24.4(9) . . . . ?
C17 N6 C14 C15 -159.3(7) . . . . ?
C18 N6 C14 C13 176.5(5) . . . . ?
C18 N6 C14 C15 -7.2(7) . . . . ?
C19 P1 C25 C26 -92.7(3) . . . . ?
C19 P1 C25 C30 83.7(3) . . . . ?
C19 P1 C31 C32 -177.6(2) . . . . ?
C19 P1 C31 C36 -4.8(3) . . . . ?
C19 C20 C21 C22 -0.5(7) . . . . ?
C20 C19 C24 C23 -0.4(5) . . . . ?
C20 C21 C22 C23 0.9(7) . . . . ?
C21 C22 C23 C24 -1.1(6) . . . . ?
C22 C23 C24 C19 0.9(6) . . . . ?
C24 C19 C20 C21 0.2(6) . . . . ?
C25 P1 C19 C20 -158.2(3) . . . . ?
C25 P1 C19 C24 21.0(3) . . . . ?
C25 P1 C31 C32 74.7(3) . . . . ?
C25 P1 C31 C36 -112.4(3) . . . . ?
C25 C26 C27 C28 -0.5(6) . . . . ?
C26 C25 C30 C29 1.7(6) . . . . ?
C26 C27 C28 C29 1.2(6) . . . . ?
C27 C28 C29 C30 -0.5(6) . . . . ?
C28 C29 C30 C25 -1.0(6) . . . . ?
C30 C25 C26 C27 -1.0(5) . . . . ?
C31 P1 C19 C20 93.2(3) . . . . ?
C31 P1 C19 C24 -87.6(3) . . . . ?
C31 P1 C25 C26 15.8(3) . . . . ?
C31 P1 C25 C30 -167.8(3) . . . . ?
C31 C32 C33 C34 -1.7(5) . . . . ?
C32 O1 C37 C38 -78.2(4) . . . . ?
C32 O1 C37 C42 105.5(3) . . . . ?
C32 C31 C36 C35 0.2(5) . . . . ?
C32 C33 C34 C35 1.0(5) . . . . ?
C33 C34 C35 C36 0.2(6) . . . . ?
C34 C35 C36 C31 -0.8(5) . . . . ?
C36 C31 C32 O1 178.6(3) . . . . ?
C36 C31 C32 C33 1.1(5) . . . . ?
C37 O1 C32 C31 147.1(3) . . . . ?
C37 O1 C32 C33 -35.4(4) . . . . ?
C37 C38 C39 C40 0.8(5) . . . . ?
C38 P2 C43 C44 56.7(3) . . . . ?
C38 P2 C43 C48 -132.0(3) . . . . ?
C38 P2 C49 C50 15.6(3) . . . . ?
C38 P2 C49 C54 -163.5(2) . . . . ?
C38 C37 C42 C41 -1.9(5) . . . . ?
C38 C39 C40 C41 -0.9(6) . . . . ?
C39 C40 C41 C42 -0.4(6) . . . . ?
C40 C41 C42 C37 1.8(5) . . . . ?
C42 C37 C38 P2 176.1(3) . . . . ?
C42 C37 C38 C39 0.6(5) . . . . ?
C43 P2 C38 C37 -158.5(3) . . . . ?
C43 P2 C38 C39 16.8(3) . . . . ?
C43 P2 C49 C50 -93.8(3) . . . . ?
C43 P2 C49 C54 87.2(3) . . . . ?
C43 C44 C45 C46 -0.3(6) . . . . ?
C44 C43 C48 C47 -2.2(6) . . . . ?
C44 C45 C46 C47 -1.0(8) . . . . ?
C45 C46 C47 C48 0.7(9) . . . . ?
C46 C47 C48 C43 0.9(8) . . . . ?
C48 C43 C44 C45 1.9(6) . . . . ?
C49 P2 C38 C37 91.2(3) . . . . ?
C49 P2 C38 C39 -93.6(3) . . . . ?
C49 P2 C43 C44 167.2(3) . . . . ?
C49 P2 C43 C48 -21.4(4) . . . . ?
C49 C50 C51 C52 -1.1(5) . . . . ?
C50 C49 C54 C53 1.2(5) . . . . ?
C50 C51 C52 C53 1.6(6) . . . . ?
C51 C52 C53 C54 -0.7(5) . . . . ?
C52 C53 C54 C49 -0.7(5) . . . . ?
C54 C49 C50 C51 -0.3(5) . . . . ?
